data_7714901
loop_
_publ_author_name
'Mahdavi, Seyedeh Mahbobeh'
'Bockfeld, Dirk'
'B&#xfc;ssing, Rolf'
'Karge, Bianka'
'Bannenberg, Thomas'
'Frank, Ren&#xe9;'
'Br&#xf6;nstrup, Mark'
'Ott, Ingo'
'Tamm, Matthias'

_publ_section_title
;
 Synthesis of N-heterocyclic carbene gold(I) complexes from the marine
 betaine 1,3-dimethylimidazolium-4-carboxylate.
;
_journal_issue 5
_journal_name_full 'Dalton transactions (Cambridge, England : 2003)'
_journal_page_first 1942
_journal_page_last 1946
_journal_paper_doi 10.1039/d3dt04135b
_journal_volume 53
_journal_year 2024
_chemical_formula_moiety 'C6 H8 N2 O2, 2(H2 O)'
_chemical_formula_sum 'C6 H12 N2 O4'
_chemical_formula_weight 176.18
_space_group_crystal_system monoclinic
_space_group_IT_number 14
_space_group_name_Hall '-P 2ybc'
_space_group_name_H-M_alt 'P 1 21/c 1'
_atom_sites_solution_hydrogens mixed
_atom_sites_solution_primary iterative
_atom_sites_solution_secondary difmap
_audit_creation_method SHELXL-2018/3
_audit_update_record
;
2023-11-27 deposited with the CCDC.	2024-01-03 downloaded from the CCDC.
;
_cell_angle_alpha 90
_cell_angle_beta 98.656(2)
_cell_angle_gamma 90
_cell_formula_units_Z 4
_cell_length_a 4.81570(10)
_cell_length_b 17.5289(3)
_cell_length_c 10.0642(2)
_cell_measurement_reflns_used 17858
_cell_measurement_temperature 100(2)
_cell_measurement_theta_max 77.0640
_cell_measurement_theta_min 5.0930
_cell_volume 839.88(3)
_computing_cell_refinement 'CrysAlisPro 1.171.40.45a (Rigaku OD, 2019)'
_computing_data_collection 'CrysAlisPro 1.171.40.45a (Rigaku OD, 2019)'
_computing_data_reduction 'CrysAlisPro 1.171.40.45a (Rigaku OD, 2019)'
_computing_publication_material 'OLEX2 v1.2 (O. V. Dolomanov et al., J. Appl. Cryst., 2009, 42, 339-341)'
_computing_structure_refinement 'SHELXL-2018/3 (G. M. Sheldrick, Acta Cryst., 2015, C71, 3-8)'
_computing_structure_solution 'SHELXT 2018/2 (G. M. Sheldrick, Acta Cryst., 2015, A71, 3-8)'
_diffrn_ambient_environment N~2~
_diffrn_ambient_temperature 100(2)
_diffrn_detector 'CCD plate'
_diffrn_detector_area_resol_mean 10.0000
_diffrn_detector_type HyPix
_diffrn_measured_fraction_theta_full 0.997
_diffrn_measured_fraction_theta_max 0.990
_diffrn_measurement_device 'four-circle diffractometer'
_diffrn_measurement_device_type 'XtaLAB Synergy, Single source at home/near, HyPix'
_diffrn_measurement_method '\w scan'
_diffrn_radiation_monochromator mirror
_diffrn_radiation_probe x-ray
_diffrn_radiation_type 'Cu K\a'
_diffrn_radiation_wavelength 1.54184
_diffrn_reflns_av_unetI/netI 0.0036
_diffrn_reflns_Laue_measured_fraction_full 0.997
_diffrn_reflns_Laue_measured_fraction_max 0.990
_diffrn_reflns_limit_h_max 6
_diffrn_reflns_limit_h_min -6
_diffrn_reflns_limit_k_max 22
_diffrn_reflns_limit_k_min -21
_diffrn_reflns_limit_l_max 12
_diffrn_reflns_limit_l_min -12
_diffrn_reflns_number 3755
_diffrn_reflns_point_group_measured_fraction_full 0.997
_diffrn_reflns_point_group_measured_fraction_max 0.990
_diffrn_reflns_theta_full 67.684
_diffrn_reflns_theta_max 77.909
_diffrn_reflns_theta_min 5.112
_diffrn_source 'micro-focus sealed X-ray tube'
_diffrn_source_type 'PhotonJet (Cu) X-ray Source'
_exptl_absorpt_coefficient_mu 1.005
_exptl_absorpt_correction_T_max 1.00000
_exptl_absorpt_correction_T_min 0.47044
_exptl_absorpt_correction_type multi-scan
_exptl_absorpt_process_details
;
CrysAlisPro 1.171.40.45a (Rigaku Oxford Diffraction, 2019)
Empirical absorption correction using spherical harmonics,
implemented in SCALE3 ABSPACK scaling algorithm.
;
_exptl_crystal_colour colourless
_exptl_crystal_density_diffrn 1.393
_exptl_crystal_description irregular
_exptl_crystal_F_000 376
_exptl_crystal_size_max 0.183
_exptl_crystal_size_mid 0.087
_exptl_crystal_size_min 0.033
_refine_diff_density_max 0.333
_refine_diff_density_min -0.312
_refine_diff_density_rms 0.060
_refine_ls_extinction_method none
_refine_ls_goodness_of_fit_ref 1.143
_refine_ls_hydrogen_treatment mixed
_refine_ls_matrix_type full
_refine_ls_number_parameters 128
_refine_ls_number_reflns 3755
_refine_ls_number_restraints 0
_refine_ls_restrained_S_all 1.143
_refine_ls_R_factor_all 0.0474
_refine_ls_R_factor_gt 0.0448
_refine_ls_shift/su_max 0.000
_refine_ls_shift/su_mean 0.000
_refine_ls_structure_factor_coef Fsqd
_refine_ls_weighting_details 'w=1/[\s^2^(Fo^2^)+(0.0870P)^2^+0.0851P] where P=(Fo^2^+2Fc^2^)/3'
_refine_ls_weighting_scheme calc
_refine_ls_wR_factor_gt 0.1439
_refine_ls_wR_factor_ref 0.1475
_reflns_Friedel_coverage 0.000
_reflns_number_gt 3322
_reflns_number_total 3755
_reflns_threshold_expression 'I > 2\s(I)'
_cod_data_source_file d3dt04135b3.cif
_cod_data_source_block sm01db2
_cod_depositor_comments 'Adding full bibliography for 7714901--7714907.cif.'
_cod_original_sg_symbol_H-M 'P 21/c'
_cod_database_code 7714901
_shelx_shelxl_version_number 2018/3
_shelx_space_group_comment
;
The symmetry employed for this shelxl refinement is uniquely defined
by the following loop, which should always be used as a source of
symmetry information in preference to the above space-group names.
They are only intended as comments.
;
_shelx_estimated_absorpt_t_min 0.838
_shelx_estimated_absorpt_t_max 0.968
_oxdiff_exptl_absorpt_empirical_full_min 0.596
_oxdiff_exptl_absorpt_empirical_full_max 1.760
_oxdiff_exptl_absorpt_empirical_details
;
Empirical correction (ABSPACK) includes:
- Absorption correction using spherical harmonics
- Frame scaling
- Detector area scaling
;

loop_
_space_group_symop_operation_xyz
'x, y, z'
'-x, y+1/2, -z+1/2'
'-x, -y, -z'
'x, -y-1/2, z-1/2'

loop_
_atom_site_label
_atom_site_type_symbol
_atom_site_fract_x
_atom_site_fract_y
_atom_site_fract_z
_atom_site_U_iso_or_equiv
_atom_site_adp_type
_atom_site_occupancy
_atom_site_site_symmetry_order
_atom_site_calc_flag
_atom_site_refinement_flags_posn
_atom_site_refinement_flags_adp
_atom_site_refinement_flags_occupancy
_atom_site_disorder_assembly
_atom_site_disorder_group
O1 O 0.3431(2) 0.66128(5) 0.75206(10) 0.0263(3) Uani 1 1 d . . . . .
O2 O 0.2489(2) 0.78288(5) 0.79684(10) 0.0233(3) Uani 1 1 d . . . . .
O3 O 0.3581(2) 0.50463(6) 0.74566(12) 0.0323(3) Uani 1 1 d . . . . .
H3A H 0.185(6) 0.4864(13) 0.720(2) 0.050(6) Uiso 1 1 d . . . . .
H3B H 0.343(5) 0.5562(13) 0.738(2) 0.040(5) Uiso 1 1 d . . . . .
N1 N 0.7132(2) 0.71498(6) 0.56781(11) 0.0197(3) Uani 1 1 d . . . . .
N2 N 0.8022(2) 0.83292(6) 0.52579(11) 0.0200(3) Uani 1 1 d . . . . .
C1 C 0.8575(3) 0.76059(7) 0.49749(12) 0.0199(3) Uani 1 1 d . . . . .
H1 H 0.979590 0.744367 0.437170 0.024 Uiso 1 1 calc R U . . .
C2 C 0.5585(3) 0.75973(7) 0.64422(12) 0.0181(3) Uani 1 1 d . . . . .
C3 C 0.6168(3) 0.83373(7) 0.61685(13) 0.0196(3) Uani 1 1 d . . . . .
H3 H 0.542712 0.877741 0.654001 0.023 Uiso 1 1 calc R U . . .
C4 C 0.7242(3) 0.63158(7) 0.55963(14) 0.0243(3) Uani 1 1 d . . . . .
H4A H 0.796460 0.610637 0.648395 0.037 Uiso 1 1 calc R U . . .
H4B H 0.848517 0.616711 0.495407 0.037 Uiso 1 1 calc R U . . .
H4C H 0.535081 0.611629 0.529603 0.037 Uiso 1 1 calc R U . . .
C5 C 0.3677(3) 0.73171(7) 0.73871(12) 0.0187(3) Uani 1 1 d . . . . .
C6 C 0.9199(3) 0.90022(8) 0.46879(14) 0.0252(3) Uani 1 1 d . . . . .
H6A H 0.767558 0.930636 0.419317 0.038 Uiso 1 1 calc R U . . .
H6B H 1.048647 0.884079 0.407481 0.038 Uiso 1 1 calc R U . . .
H6C H 1.022334 0.931031 0.541391 0.038 Uiso 1 1 calc R U . . .
H4D H 0.317(6) 0.9599(14) 0.806(3) 0.061(7) Uiso 1 1 d . . . . .
O4 O 0.1584(2) 0.93666(6) 0.81563(12) 0.0314(3) Uani 1 1 d . . . . .
H4E H 0.192(5) 0.8883(15) 0.803(2) 0.046(6) Uiso 1 1 d . . . . .

loop_
_atom_site_aniso_label
_atom_site_aniso_U_11
_atom_site_aniso_U_22
_atom_site_aniso_U_33
_atom_site_aniso_U_23
_atom_site_aniso_U_13
_atom_site_aniso_U_12
O1 0.0284(6) 0.0185(5) 0.0347(6) 0.0009(4) 0.0133(4) -0.0018(4)
O2 0.0233(5) 0.0212(5) 0.0282(5) -0.0005(4) 0.0131(4) 0.0005(4)
O3 0.0235(6) 0.0189(5) 0.0554(7) 0.0005(4) 0.0092(5) 0.0004(4)
N1 0.0172(6) 0.0206(6) 0.0222(6) -0.0017(4) 0.0058(4) 0.0001(4)
N2 0.0177(6) 0.0214(6) 0.0222(6) 0.0017(4) 0.0074(4) -0.0001(4)
C1 0.0165(6) 0.0236(6) 0.0206(6) -0.0009(4) 0.0062(5) 0.0005(5)
C2 0.0147(6) 0.0201(6) 0.0206(6) -0.0009(4) 0.0062(5) 0.0007(4)
C3 0.0170(6) 0.0202(6) 0.0229(6) 0.0004(4) 0.0074(5) 0.0009(4)
C4 0.0252(7) 0.0184(6) 0.0310(7) -0.0045(5) 0.0092(5) 0.0004(5)
C5 0.0157(6) 0.0197(6) 0.0214(6) 0.0000(4) 0.0051(5) -0.0009(4)
C6 0.0254(7) 0.0239(6) 0.0283(7) 0.0052(5) 0.0103(5) -0.0021(5)
O4 0.0245(6) 0.0219(5) 0.0497(7) -0.0001(4) 0.0120(5) 0.0024(4)

loop_
_atom_type_symbol
_atom_type_description
_atom_type_scat_dispersion_real
_atom_type_scat_dispersion_imag
_atom_type_scat_source
C C 0.0181 0.0091 'International Tables Vol C Tables 4.2.6.8 and 6.1.1.4'
H H 0.0000 0.0000 'International Tables Vol C Tables 4.2.6.8 and 6.1.1.4'
N N 0.0311 0.0180 'International Tables Vol C Tables 4.2.6.8 and 6.1.1.4'
O O 0.0492 0.0322 'International Tables Vol C Tables 4.2.6.8 and 6.1.1.4'

loop_
_exptl_crystal_face_index_h
_exptl_crystal_face_index_k
_exptl_crystal_face_index_l
_exptl_crystal_face_perp_dist
0 -11 -1 0.0095
0 11 1 0.0187
2 -3 5 0.0211
2 -4 -4 0.0684
0 1 -6 0.0697
-2 3 -5 0.0720
-1 2 6 0.0093

loop_
_geom_angle_atom_site_label_1
_geom_angle_atom_site_label_2
_geom_angle_atom_site_label_3
_geom_angle
_geom_angle_site_symmetry_1
_geom_angle_site_symmetry_3
_geom_angle_publ_flag
C1 N1 C2 108.74(11) . . ?
C1 N1 C4 122.89(11) . . ?
C2 N1 C4 128.37(11) . . ?
C1 N2 C3 108.84(11) . . ?
C1 N2 C6 125.50(11) . . ?
C3 N2 C6 125.66(11) . . ?
N1 C1 N2 108.67(11) . . ?
C3 C2 N1 106.33(11) . . ?
C3 C2 C5 127.11(12) . . ?
N1 C2 C5 126.56(11) . . ?
C2 C3 N2 107.42(11) . . ?
O1 C5 O2 126.78(12) . . ?
O1 C5 C2 117.94(12) . . ?
O2 C5 C2 115.28(10) . . ?

loop_
_geom_bond_atom_site_label_1
_geom_bond_atom_site_label_2
_geom_bond_distance
_geom_bond_site_symmetry_2
_geom_bond_publ_flag
O1 C5 1.2493(16) . ?
O2 C5 1.2550(15) . ?
N1 C1 1.3309(17) . ?
N1 C2 1.3905(15) . ?
N1 C4 1.4656(17) . ?
N2 C1 1.3352(16) . ?
N2 C3 1.3723(18) . ?
N2 C6 1.4628(17) . ?
C2 C3 1.3640(17) . ?
C2 C5 1.5011(17) . ?

loop_
_geom_torsion_atom_site_label_1
_geom_torsion_atom_site_label_2
_geom_torsion_atom_site_label_3
_geom_torsion_atom_site_label_4
_geom_torsion
_geom_torsion_site_symmetry_1
_geom_torsion_site_symmetry_2
_geom_torsion_site_symmetry_3
_geom_torsion_site_symmetry_4
_geom_torsion_publ_flag
C2 N1 C1 N2 0.10(14) . . . . ?
C4 N1 C1 N2 179.55(11) . . . . ?
C3 N2 C1 N1 -0.04(15) . . . . ?
C6 N2 C1 N1 -179.97(11) . . . . ?
C1 N1 C2 C3 -0.11(14) . . . . ?
C4 N1 C2 C3 -179.53(12) . . . . ?
C1 N1 C2 C5 -179.65(12) . . . . ?
C4 N1 C2 C5 0.93(19) . . . . ?
N1 C2 C3 N2 0.09(14) . . . . ?
C5 C2 C3 N2 179.62(11) . . . . ?
C1 N2 C3 C2 -0.03(15) . . . . ?
C6 N2 C3 C2 179.90(11) . . . . ?
C3 C2 C5 O1 -179.10(12) . . . . ?
N1 C2 C5 O1 0.34(18) . . . . ?
C3 C2 C5 O2 0.73(19) . . . . ?
N1 C2 C5 O2 -179.82(11) . . . . ?

loop_
_exptl_oxdiff_crystal_face_indexfrac_h
_exptl_oxdiff_crystal_face_indexfrac_k
_exptl_oxdiff_crystal_face_indexfrac_l
_exptl_oxdiff_crystal_face_x
_exptl_oxdiff_crystal_face_y
_exptl_oxdiff_crystal_face_z
0.1592 -11.2814 -0.8279 0.8758 0.0696 0.4776
-0.3670 11.2065 0.9411 -0.8418 -0.0670 -0.5355
1.6999 -3.4437 4.5202 0.0685 -0.8691 0.4898
2.4143 -3.8252 -4.2413 -0.0321 0.3993 0.9163
-0.1406 0.8858 -6.3873 -0.0787 0.9934 0.0839
-1.6500 3.3660 -4.6226 -0.0694 0.8796 -0.4706
-1.3560 1.7710 6.1579 0.0639 -0.8029 -0.5927
